data_7036276
loop_
_publ_author_name
'Zhang, Dan'
'Feng, Yuquan'
'Liu, Yunling'
'Zhang, Yuan'
'Li, Guanghua'
'Yuan, Hongming'

_publ_section_title
;
 Organotemplate-free synthesis of two open-framework metal borophosphates.
;
_journal_issue 39
_journal_name_full 'Dalton transactions (Cambridge, England : 2003)'
_journal_page_first 17100
_journal_page_last 17105
_journal_paper_doi 10.1039/c5dt02637g
_journal_volume 44
_journal_year 2015
_chemical_formula_moiety 'B2 Co H3 K2 O14 P3'
_chemical_formula_sum 'B2 Co H3 K2 O14 P3'
_chemical_formula_weight 478.68
_chemical_melting_point ?
_chemical_name_systematic
; 
 ? 
;
_space_group_IT_number 61
_symmetry_cell_setting orthorhombic
_symmetry_space_group_name_Hall '-P 2ac 2ab'
_symmetry_space_group_name_H-M 'P b c a'
_atom_sites_solution_hydrogens geom
_atom_sites_solution_primary direct
_atom_sites_solution_secondary difmap
_audit_creation_method SHELXL-97
_audit_update_record
;
2015-07-02 deposited with the CCDC.
2015-08-25 downloaded from the CCDC.
;
_cell_angle_alpha 90.00
_cell_angle_beta 90.00
_cell_angle_gamma 90.00
_cell_formula_units_Z 8
_cell_length_a 9.7255(7)
_cell_length_b 12.2075(8)
_cell_length_c 19.9276(18)
_cell_measurement_temperature 293(2)
_cell_volume 2365.9(3)
_computing_cell_refinement 'Bruker SMART'
_computing_data_collection 'Bruker SMART'
_computing_data_reduction 'Bruker SAINT'
_computing_molecular_graphics SHELXP-97
_computing_publication_material SHELXTL
_computing_structure_refinement 'SHELXL-97 (Sheldrick, 1997)'
_computing_structure_solution 'SHELXS-97 (Sheldrick, 1990)'
_diffrn_ambient_temperature 293(2)
_diffrn_detector_area_resol_mean 9.00cm
_diffrn_measured_fraction_theta_full 0.999
_diffrn_measured_fraction_theta_max 0.999
_diffrn_measurement_device_type 'CCD area detector'
_diffrn_measurement_method 'phi and omega scans'
_diffrn_radiation_monochromator graphite
_diffrn_radiation_source 'fine-focus sealed tube'
_diffrn_radiation_type MoK\a
_diffrn_radiation_wavelength 0.71073
_diffrn_reflns_av_R_equivalents 0.0561
_diffrn_reflns_av_sigmaI/netI 0.0292
_diffrn_reflns_limit_h_max 11
_diffrn_reflns_limit_h_min -10
_diffrn_reflns_limit_k_max 14
_diffrn_reflns_limit_k_min -14
_diffrn_reflns_limit_l_max 20
_diffrn_reflns_limit_l_min -23
_diffrn_reflns_number 12441
_diffrn_reflns_theta_full 25.02
_diffrn_reflns_theta_max 25.02
_diffrn_reflns_theta_min 2.04
_diffrn_standards_decay_% none
_diffrn_standards_interval_count none
_diffrn_standards_interval_time none
_diffrn_standards_number none
_exptl_absorpt_coefficient_mu 2.641
_exptl_absorpt_correction_T_max 0.5518
_exptl_absorpt_correction_T_min 0.4857
_exptl_absorpt_correction_type empirical
_exptl_absorpt_process_details SADABS
_exptl_crystal_colour purple
_exptl_crystal_density_diffrn 2.688
_exptl_crystal_density_meas ?
_exptl_crystal_density_method 'not measured'
_exptl_crystal_description rod
_exptl_crystal_F_000 1880
_exptl_crystal_size_max 0.28
_exptl_crystal_size_mid 0.26
_exptl_crystal_size_min 0.24
_refine_diff_density_max 0.869
_refine_diff_density_min -0.723
_refine_diff_density_rms 0.102
_refine_ls_extinction_method none
_refine_ls_goodness_of_fit_ref 1.006
_refine_ls_hydrogen_treatment mixed
_refine_ls_matrix_type full
_refine_ls_number_parameters 205
_refine_ls_number_reflns 2092
_refine_ls_number_restraints 4
_refine_ls_restrained_S_all 1.156
_refine_ls_R_factor_all 0.0317
_refine_ls_R_factor_gt 0.0265
_refine_ls_shift/su_max 0.002
_refine_ls_shift/su_mean 0.000
_refine_ls_structure_factor_coef Fsqd
_refine_ls_weighting_details 'calc w=1/[\s^2^(Fo^2^)+(0.0460P)^2^+3.5000P] where P=(Fo^2^+2Fc^2^)/3'
_refine_ls_weighting_scheme calc
_refine_ls_wR_factor_gt 0.0716
_refine_ls_wR_factor_ref 0.0760
_reflns_number_gt 1842
_reflns_number_total 2092
_reflns_threshold_expression >2sigma(I)
_cod_data_source_file c5dt02637g2.cif
_cod_data_source_block x
_cod_depositor_comments
;
The following automatic conversions were performed:

'_chemical_melting_point' value 'not measured' was changed to '?' -
the value is undefined or not given.

'_symmetry_cell_setting' value 'Orthorhombic' changed to
'orthorhombic' according to
/usr/data/users/saulius/crontab/automatic-downloads/rss-feeds/RSC/lib/dictionaries/cif_core.dic
dictionary named 'cif_core.dic' version 2.4.2 from 2011-04-26.

'_exptl_crystal_density_meas' value 'none' was changed to '?' - the
value is perceived as not measured.

Automatic conversion script
Id: cif_fix_values 3271 2015-04-21 07:52:19Z andrius 

 Adding full bibliography for 7036276--7036277.cif.
;
_cod_database_code 7036276

loop_
_symmetry_equiv_pos_as_xyz
'x, y, z'
'-x+1/2, -y, z+1/2'
'-x, y+1/2, -z+1/2'
'x+1/2, -y+1/2, -z'
'-x, -y, -z'
'x-1/2, y, -z-1/2'
'x, -y-1/2, z-1/2'
'-x-1/2, y-1/2, z'

loop_
_atom_site_label
_atom_site_type_symbol
_atom_site_fract_x
_atom_site_fract_y
_atom_site_fract_z
_atom_site_U_iso_or_equiv
_atom_site_adp_type
_atom_site_occupancy
_atom_site_symmetry_multiplicity
_atom_site_calc_flag
_atom_site_refinement_flags
K1 K 0.44244(8) 0.55202(7) 0.66561(4) 0.0243(2) Uani 1 1 d .
K2 K 0.86133(9) 0.59897(9) 0.45322(5) 0.0352(3) Uani 1 1 d .
Co1 Co 0.67149(4) 0.78997(3) 0.58015(2) 0.00939(15) Uani 1 1 d .
P1 P 0.78748(9) 0.54523(6) 0.61771(4) 0.0097(2) Uani 1 1 d .
P2 P 1.01259(8) 0.32392(7) 0.71403(4) 0.0096(2) Uani 1 1 d .
P3 P 0.99634(8) 0.80505(7) 0.55012(4) 0.0108(2) Uani 1 1 d .
O1 O 0.7074(2) 0.48913(18) 0.67656(11) 0.0130(5) Uani 1 1 d .
O2 O 0.6833(2) 0.61571(19) 0.58049(12) 0.0148(5) Uani 1 1 d .
O3 O 0.9012(2) 0.61959(18) 0.64818(12) 0.0148(5) Uani 1 1 d .
O4 O 0.8589(2) 0.46110(18) 0.57498(11) 0.0140(5) Uani 1 1 d .
O5 O 0.6450(2) 0.39234(18) 0.77316(11) 0.0123(5) Uani 1 1 d .
O6 O 0.7186(2) 0.28958(17) 0.67424(11) 0.0105(5) Uani 1 1 d .
O7 O 0.8865(2) 0.39478(18) 0.73568(11) 0.0125(5) Uani 1 1 d .
O8 O 1.0048(2) 0.28651(19) 0.64261(12) 0.0132(5) Uani 1 1 d .
O9 O 1.0225(2) 0.22387(18) 0.76143(11) 0.0115(5) Uani 1 1 d .
O10 O 1.0112(2) 0.79211(19) 0.62775(12) 0.0129(5) Uani 1 1 d .
O11 O 1.0690(3) 0.9204(2) 0.54017(13) 0.0200(6) Uani 1 1 d D
H11 H 1.085(5) 0.928(3) 0.5003(8) 0.030 Uiso 1 1 d D
O12 O 0.8489(2) 0.8091(2) 0.52827(12) 0.0205(6) Uani 1 1 d .
O13 O 1.0762(3) 0.71836(18) 0.51321(12) 0.0172(5) Uani 1 1 d .
O14 O 0.7975(4) 0.4129(3) 0.3883(2) 0.0513(10) Uani 1 1 d D
H14A H 0.798(3) 0.3575(19) 0.4114(16) 0.077 Uiso 1 1 d D
H14B H 0.8643 0.3881 0.3689 0.077 Uiso 1 1 d RD
B1 B 0.7386(4) 0.3872(3) 0.71324(19) 0.0107(8) Uani 1 1 d .
B2 B 0.9120(4) 0.7327(3) 0.67122(19) 0.0113(8) Uani 1 1 d .

loop_
_atom_site_aniso_label
_atom_site_aniso_U_11
_atom_site_aniso_U_22
_atom_site_aniso_U_33
_atom_site_aniso_U_23
_atom_site_aniso_U_13
_atom_site_aniso_U_12
K1 0.0206(4) 0.0207(4) 0.0316(5) 0.0006(4) -0.0011(3) 0.0009(3)
K2 0.0266(5) 0.0538(6) 0.0250(5) -0.0013(4) 0.0038(4) -0.0173(4)
Co1 0.0094(3) 0.0093(2) 0.0094(3) -0.00060(16) -0.00008(16) 0.00036(17)
P1 0.0113(4) 0.0075(4) 0.0104(4) 0.0002(3) -0.0011(3) -0.0003(3)
P2 0.0090(4) 0.0110(4) 0.0088(4) 0.0001(3) -0.0014(3) 0.0002(3)
P3 0.0100(4) 0.0117(4) 0.0106(5) 0.0001(3) 0.0021(3) 0.0003(3)
O1 0.0134(12) 0.0116(11) 0.0139(12) 0.0030(9) 0.0012(9) 0.0021(9)
O2 0.0189(13) 0.0105(11) 0.0149(13) 0.0011(9) -0.0055(10) 0.0000(10)
O3 0.0144(12) 0.0104(11) 0.0196(13) -0.0050(10) -0.0036(10) 0.0005(9)
O4 0.0191(13) 0.0100(11) 0.0130(12) -0.0025(9) 0.0036(10) -0.0005(10)
O5 0.0113(12) 0.0140(11) 0.0115(12) -0.0020(9) 0.0030(9) -0.0024(9)
O6 0.0100(12) 0.0109(11) 0.0107(12) -0.0019(9) 0.0019(9) -0.0011(9)
O7 0.0103(12) 0.0131(11) 0.0141(12) -0.0018(9) -0.0022(9) 0.0006(9)
O8 0.0123(12) 0.0179(12) 0.0094(12) -0.0011(10) -0.0006(9) 0.0014(9)
O9 0.0135(12) 0.0113(11) 0.0096(12) 0.0012(9) -0.0029(9) -0.0023(9)
O10 0.0126(12) 0.0166(12) 0.0096(12) 0.0009(9) 0.0010(9) -0.0034(9)
O11 0.0250(14) 0.0154(12) 0.0197(14) 0.0026(11) 0.0048(11) -0.0046(11)
O12 0.0123(12) 0.0362(15) 0.0129(13) 0.0040(11) 0.0010(10) 0.0010(11)
O13 0.0208(13) 0.0169(12) 0.0139(13) 0.0008(10) 0.0065(10) 0.0037(10)
O14 0.044(2) 0.043(2) 0.067(3) 0.0009(18) -0.0140(18) 0.0224(17)
B1 0.0088(18) 0.0113(17) 0.0120(19) 0.0001(14) 0.0000(14) 0.0004(14)
B2 0.0114(18) 0.0107(18) 0.0118(19) 0.0006(15) -0.0014(14) 0.0011(14)

loop_
_atom_type_symbol
_atom_type_description
_atom_type_scat_dispersion_real
_atom_type_scat_dispersion_imag
_atom_type_scat_source
H H 0.0000 0.0000 'International Tables Vol C Tables 4.2.6.8 and 6.1.1.4'
O O 0.0106 0.0060 'International Tables Vol C Tables 4.2.6.8 and 6.1.1.4'
P P 0.1023 0.0942 'International Tables Vol C Tables 4.2.6.8 and 6.1.1.4'
Co Co 0.3494 0.9721 'International Tables Vol C Tables 4.2.6.8 and 6.1.1.4'
K K 0.2009 0.2494 'International Tables Vol C Tables 4.2.6.8 and 6.1.1.4'
B B 0.0013 0.0007 'International Tables Vol C Tables 4.2.6.8 and 6.1.1.4'

loop_
_geom_angle_atom_site_label_1
_geom_angle_atom_site_label_2
_geom_angle_atom_site_label_3
_geom_angle
_geom_angle_site_symmetry_1
_geom_angle_site_symmetry_3
O14 K1 O1 159.40(11) 5_666 .
O14 K1 O7 103.20(10) 5_666 6_557
O1 K1 O7 86.19(7) . 6_557
O14 K1 O9 105.18(10) 5_666 8_765
O1 K1 O9 92.35(7) . 8_765
O7 K1 O9 93.27(7) 6_557 8_765
O14 K1 O8 86.11(10) 5_666 8_765
O1 K1 O8 97.06(7) . 8_765
O7 K1 O8 144.03(7) 6_557 8_765
O9 K1 O8 50.90(6) 8_765 8_765
O14 K1 O11 73.06(10) 5_666 8_755
O1 K1 O11 87.13(7) . 8_755
O7 K1 O11 102.28(7) 6_557 8_755
O9 K1 O11 164.37(7) 8_765 8_755
O8 K1 O11 113.64(7) 8_765 8_755
O14 K1 O2 115.12(10) 5_666 .
O1 K1 O2 51.14(7) . .
O7 K1 O2 136.67(7) 6_557 .
O9 K1 O2 95.43(7) 8_765 .
O8 K1 O2 61.52(7) 8_765 .
O11 K1 O2 72.15(7) 8_755 .
O14 K1 O10 100.75(9) 5_666 8_755
O1 K1 O10 67.26(6) . 8_755
O7 K1 O10 61.78(6) 6_557 8_755
O9 K1 O10 147.61(7) 8_765 8_755
O8 K1 O10 151.34(7) 8_765 8_755
O11 K1 O10 44.90(6) 8_755 8_755
O2 K1 O10 90.76(6) . 8_755
O14 K1 P2 94.02(9) 5_666 8_765
O1 K1 P2 97.40(5) . 8_765
O7 K1 P2 118.86(6) 6_557 8_765
O9 K1 P2 25.90(5) 8_765 8_765
O8 K1 P2 25.17(5) 8_765 8_765
O11 K1 P2 138.79(6) 8_755 8_765
O2 K1 P2 79.13(5) . 8_765
O10 K1 P2 164.66(5) 8_755 8_765
O14 K1 P1 138.82(10) 5_666 .
O1 K1 P1 25.43(5) . .
O7 K1 P1 111.25(5) 6_557 .
O9 K1 P1 94.91(5) 8_765 .
O8 K1 P1 79.22(5) 8_765 .
O11 K1 P1 78.06(6) 8_755 .
O2 K1 P1 25.73(5) . .
O10 K1 P1 77.45(5) 8_755 .
P2 K1 P1 88.72(3) 8_765 .
O14 K1 P2 123.41(9) 5_666 6_557
O1 K1 P2 64.01(5) . 6_557
O7 K1 P2 22.26(5) 6_557 6_557
O9 K1 P2 95.53(5) 8_765 6_557
O8 K1 P2 142.41(5) 8_765 6_557
O11 K1 P2 98.26(5) 8_755 6_557
O2 K1 P2 114.46(5) . 6_557
O10 K1 P2 53.43(5) 8_755 6_557
P2 K1 P2 120.60(3) 8_765 6_557
P1 K1 P2 88.99(3) . 6_557
O14 K1 P3 91.19(9) 5_666 8_755
O1 K1 P3 71.15(5) . 8_755
O7 K1 P3 85.01(5) 6_557 8_755
O9 K1 P3 163.48(6) 8_765 8_755
O8 K1 P3 130.03(5) 8_765 8_755
O11 K1 P3 22.72(5) 8_755 8_755
O2 K1 P3 75.11(5) . 8_755
O10 K1 P3 23.74(4) 8_755 8_755
P2 K1 P3 153.46(3) 8_765 8_755
P1 K1 P3 70.63(2) . 8_755
P2 K1 P3 76.78(2) 6_557 8_755
O14 K2 O8 102.03(10) . 5_766
O14 K2 O13 144.49(10) . .
O8 K2 O13 70.99(7) 5_766 .
O14 K2 O11 73.87(9) . 4_466
O8 K2 O11 123.72(8) 5_766 4_466
O13 K2 O11 139.69(8) . 4_466
O14 K2 O4 84.78(9) . 5_766
O8 K2 O4 62.45(7) 5_766 5_766
O13 K2 O4 60.79(7) . 5_766
O11 K2 O4 158.52(8) 4_466 5_766
O14 K2 O4 84.95(10) . .
O8 K2 O4 151.62(8) 5_766 .
O13 K2 O4 87.26(7) . .
O11 K2 O4 84.66(7) 4_466 .
O4 K2 O4 91.31(7) 5_766 .
O14 K2 O12 164.28(10) . .
O8 K2 O12 85.91(7) 5_766 .
O13 K2 O12 50.92(7) . .
O11 K2 O12 90.43(7) 4_466 .
O4 K2 O12 110.93(7) 5_766 .
O4 K2 O12 94.48(7) . .
O14 K2 O2 108.84(10) . .
O8 K2 O2 145.02(8) 5_766 .
O13 K2 O2 91.92(7) . .
O11 K2 O2 53.66(7) 4_466 .
O4 K2 O2 135.31(7) 5_766 .
O4 K2 O2 49.93(6) . .
O12 K2 O2 60.33(7) . .
O14 K2 Co1 116.84(9) . 4_566
O8 K2 Co1 38.89(5) 5_766 4_566
O13 K2 Co1 37.96(5) . 4_566
O11 K2 Co1 158.83(6) 4_466 4_566
O4 K2 Co1 38.49(5) 5_766 4_566
O4 K2 Co1 113.47(6) . 4_566
O12 K2 Co1 77.81(5) . 4_566
O2 K2 Co1 129.71(5) . 4_566
O14 K2 P1 104.53(9) . .
O8 K2 P1 151.44(6) 5_766 .
O13 K2 P1 81.27(6) . .
O11 K2 P1 74.38(6) 4_466 .
O4 K2 P1 109.72(6) 5_766 .
O4 K2 P1 26.01(5) . .
O12 K2 P1 71.00(5) . .
O2 K2 P1 26.44(5) . .
Co1 K2 P1 117.00(3) 4_566 .
O14 K2 P3 168.23(8) . .
O8 K2 P3 80.44(6) 5_766 .
O13 K2 P3 25.51(5) . .
O11 K2 P3 114.55(6) 4_466 .
O4 K2 P3 86.26(5) 5_766 .
O4 K2 P3 87.63(5) . .
O12 K2 P3 25.82(5) . .
O2 K2 P3 72.72(5) . .
Co1 K2 P3 58.28(2) 4_566 .
P1 K2 P3 71.44(3) . .
O14 K2 P2 81.77(9) . 5_766
O8 K2 P2 20.80(5) 5_766 5_766
O13 K2 P2 90.27(6) . 5_766
O11 K2 P2 113.28(6) 4_466 5_766
O4 K2 P2 64.66(5) 5_766 5_766
O4 K2 P2 153.40(6) . 5_766
O12 K2 P2 104.42(6) . 5_766
O2 K2 P2 156.68(6) . 5_766
Co1 K2 P2 54.53(2) 4_566 5_766
P1 K2 P2 171.48(3) . 5_766
P3 K2 P2 101.24(3) . 5_766
O14 K2 H14B 14.3 . .
O8 K2 H14B 92.4 5_766 .
O13 K2 H14B 131.2 . .
O11 K2 H14B 88.0 4_466 .
O4 K2 H14B 70.8 5_766 .
O4 K2 H14B 88.4 . .
O12 K2 H14B 176.6 . .
O2 K2 H14B 120.8 . .
Co1 K2 H14B 102.7 4_566 .
P1 K2 H14B 111.4 . .
P3 K2 H14B 156.6 . .
P2 K2 H14B 73.5 5_766 .
O12 Co1 O13 85.89(10) . 4_466
O12 Co1 O4 88.87(10) . 8_765
O13 Co1 O4 86.70(9) 4_466 8_765
O12 Co1 O8 172.58(10) . 8_765
O13 Co1 O8 99.44(10) 4_466 8_765
O4 Co1 O8 86.29(9) 8_765 8_765
O12 Co1 O2 94.05(10) . .
O13 Co1 O2 88.74(9) 4_466 .
O4 Co1 O2 174.39(9) 8_765 .
O8 Co1 O2 91.25(9) 8_765 .
O12 Co1 O6 91.24(10) . 8_765
O13 Co1 O6 175.64(9) 4_466 8_765
O4 Co1 O6 96.53(9) 8_765 8_765
O8 Co1 O6 83.72(9) 8_765 8_765
O2 Co1 O6 88.19(9) . 8_765
O12 Co1 K2 127.95(7) . 4_466
O13 Co1 K2 56.31(7) 4_466 4_466
O4 Co1 K2 57.85(7) 8_765 4_466
O8 Co1 K2 53.15(7) 8_765 4_466
O2 Co1 K2 116.75(7) . 4_466
O6 Co1 K2 127.96(6) 8_765 4_466
O12 Co1 K2 48.31(8) . .
O13 Co1 K2 66.55(7) 4_466 .
O4 Co1 K2 128.69(7) 8_765 .
O8 Co1 K2 138.70(7) 8_765 .
O2 Co1 K2 51.70(7) . .
O6 Co1 K2 109.10(6) 8_765 .
K2 Co1 K2 122.35(2) 4_466 .
O4 P1 O2 114.67(14) . .
O4 P1 O3 106.96(14) . .
O2 P1 O3 109.50(13) . .
O4 P1 O1 110.79(13) . .
O2 P1 O1 106.33(13) . .
O3 P1 O1 108.46(13) . .
O4 P1 K2 59.42(9) . .
O2 P1 K2 64.17(10) . .
O3 P1 K2 96.49(10) . .
O1 P1 K2 155.04(10) . .
O4 P1 K1 127.95(10) . .
O2 P1 K1 58.65(10) . .
O3 P1 K1 124.29(10) . .
O1 P1 K1 47.72(9) . .
K2 P1 K1 117.37(3) . .
O8 P2 O9 110.05(13) . .
O8 P2 O5 111.20(13) . 6_657
O9 P2 O5 105.78(13) . 6_657
O8 P2 O7 113.09(13) . .
O9 P2 O7 108.53(13) . .
O5 P2 O7 107.89(13) 6_657 .
O8 P2 K1 56.79(9) . 8_755
O9 P2 K1 53.78(9) . 8_755
O5 P2 K1 116.93(9) 6_657 8_755
O7 P2 K1 134.66(9) . 8_755
O8 P2 K2 39.86(9) . 5_766
O9 P2 K2 137.33(10) . 5_766
O5 P2 K2 74.64(9) 6_657 5_766
O7 P2 K2 111.77(9) . 5_766
K1 P2 K2 87.19(3) 8_755 5_766
O8 P2 K1 145.93(10) . 6_657
O9 P2 K1 101.99(9) . 6_657
O5 P2 K1 69.26(9) 6_657 6_657
O7 P2 K1 42.83(9) . 6_657
K1 P2 K1 155.55(3) 8_755 6_657
K2 P2 K1 116.88(3) 5_766 6_657
O12 P3 O13 112.02(15) . .
O12 P3 O10 112.30(14) . .
O13 P3 O10 111.42(14) . .
O12 P3 O11 111.13(15) . .
O13 P3 O11 109.44(14) . .
O10 P3 O11 99.91(13) . .
O12 P3 K2 59.65(11) . .
O13 P3 K2 53.64(10) . .
O10 P3 K2 121.23(9) . .
O11 P3 K2 138.59(10) . .
O12 P3 K2 153.21(11) . 4_566
O13 P3 K2 73.82(10) . 4_566
O10 P3 K2 87.79(9) . 4_566
O11 P3 K2 45.36(10) . 4_566
K2 P3 K2 125.65(3) . 4_566
O12 P3 K1 107.27(11) . 8_765
O13 P3 K1 139.91(11) . 8_765
O10 P3 K1 58.08(9) . 8_765
O11 P3 K1 46.33(10) . 8_765
K2 P3 K1 166.43(3) . 8_765
K2 P3 K1 67.50(2) 4_566 8_765
B1 O1 P1 129.7(2) . .
B1 O1 K1 118.46(19) . .
P1 O1 K1 106.86(11) . .
P1 O2 Co1 126.99(14) . .
P1 O2 K1 95.62(11) . .
Co1 O2 K1 102.65(9) . .
P1 O2 K2 89.39(11) . .
Co1 O2 K2 95.40(8) . .
K1 O2 K2 152.82(9) . .
B2 O3 P1 136.7(2) . .
P1 O4 Co1 125.68(14) . 8_755
P1 O4 K2 136.23(13) . 5_766
Co1 O4 K2 83.66(8) 8_755 5_766
P1 O4 K2 94.57(11) . .
Co1 O4 K2 127.22(10) 8_755 .
K2 O4 K2 88.69(7) 5_766 .
B1 O5 P2 127.5(2) . 6_557
B1 O6 B2 122.6(3) . 8_755
B1 O6 Co1 113.65(19) . 8_755
B2 O6 Co1 113.53(19) 8_755 8_755
B1 O7 P2 129.3(2) . .
B1 O7 K1 115.77(18) . 6_657
P2 O7 K1 114.91(12) . 6_657
P2 O8 Co1 126.39(14) . 8_755
P2 O8 K2 119.34(13) . 5_766
Co1 O8 K2 87.96(8) 8_755 5_766
P2 O8 K1 98.04(11) . 8_755
Co1 O8 K1 104.58(9) 8_755 8_755
K2 O8 K1 121.96(9) 5_766 8_755
B2 O9 P2 121.3(2) 3_746 .
B2 O9 K1 127.20(19) 3_746 8_755
P2 O9 K1 100.32(11) . 8_755
B2 O10 P3 124.5(2) . .
B2 O10 K1 115.20(18) . 8_765
P3 O10 K1 98.17(10) . 8_765
P3 O11 K2 111.34(13) . 4_566
P3 O11 K1 110.96(12) . 8_765
K2 O11 K1 92.47(8) 4_566 8_765
P3 O11 H11 108(3) . .
K2 O11 H11 82(3) 4_566 .
K1 O11 H11 140(3) 8_765 .
P3 O12 Co1 131.52(15) . .
P3 O12 K2 94.53(12) . .
Co1 O12 K2 101.10(10) . .
P3 O13 Co1 134.52(14) . 4_566
P3 O13 K2 100.85(12) . .
Co1 O13 K2 85.73(8) 4_566 .
K1 O14 K2 105.48(11) 5_666 .
K1 O14 H14A 112(3) 5_666 .
K2 O14 H14A 115(3) . .
K1 O14 H14B 125.5 5_666 .
K2 O14 H14B 111.0 . .
H14A O14 H14B 87.6 . .
O6 B1 O1 113.8(3) . .
O6 B1 O5 112.5(3) . .
O1 B1 O5 103.6(3) . .
O6 B1 O7 109.9(3) . .
O1 B1 O7 106.9(3) . .
O5 B1 O7 109.8(3) . .
O6 B2 O3 113.8(3) 8_765 .
O6 B2 O10 111.1(3) 8_765 .
O3 B2 O10 109.0(3) . .
O6 B2 O9 111.8(3) 8_765 3_756
O3 B2 O9 104.2(3) . 3_756
O10 B2 O9 106.5(3) . 3_756

loop_
_geom_bond_atom_site_label_1
_geom_bond_atom_site_label_2
_geom_bond_distance
_geom_bond_site_symmetry_2
K1 O14 2.604(4) 5_666
K1 O1 2.698(2) .
K1 O7 2.802(2) 6_557
K1 O9 2.857(2) 8_765
K1 O8 2.944(2) 8_765
K1 O11 2.974(3) 8_755
K1 O2 2.995(3) .
K1 O10 3.292(2) 8_755
K1 P2 3.4842(12) 8_765
K1 P1 3.4898(12) .
K1 P2 3.7379(12) 6_557
K1 P3 3.8394(12) 8_755
K2 O14 2.687(4) .
K2 O8 2.701(3) 5_766
K2 O13 2.815(3) .
K2 O11 2.856(3) 4_466
K2 O4 2.874(3) 5_766
K2 O4 2.953(3) .
K2 O12 2.971(3) .
K2 O2 3.078(3) .
K2 Co1 3.3733(10) 4_566
K2 P1 3.4191(13) .
K2 P3 3.4324(13) .
K2 P2 3.6740(13) 5_766
K2 H14B 3.0738 .
Co1 O12 2.025(2) .
Co1 O13 2.081(2) 4_466
Co1 O4 2.112(2) 8_765
Co1 O8 2.119(2) 8_765
Co1 O2 2.130(2) .
Co1 O6 2.158(2) 8_765
Co1 K2 3.3733(10) 4_466
P1 O4 1.504(2) .
P1 O2 1.522(2) .
P1 O3 1.554(2) .
P1 O1 1.566(2) .
P2 O8 1.497(2) .
P2 O9 1.547(2) .
P2 O5 1.556(2) 6_657
P2 O7 1.561(2) .
P2 K1 3.4842(12) 8_755
P2 K2 3.6740(13) 5_766
P2 K1 3.7379(12) 6_657
P3 O12 1.500(3) .
P3 O13 1.505(2) .
P3 O10 1.562(3) .
P3 O11 1.588(2) .
P3 K2 3.7387(13) 4_566
P3 K1 3.8394(12) 8_765
O1 B1 1.474(4) .
O3 B2 1.459(4) .
O4 Co1 2.112(2) 8_755
O4 K2 2.874(3) 5_766
O5 B1 1.503(4) .
O5 P2 1.556(2) 6_557
O6 B1 1.436(4) .
O6 B2 1.449(4) 8_755
O6 Co1 2.158(2) 8_755
O7 B1 1.510(4) .
O7 K1 2.802(2) 6_657
O8 Co1 2.119(2) 8_755
O8 K2 2.701(2) 5_766
O8 K1 2.944(2) 8_755
O9 B2 1.489(4) 3_746
O9 K1 2.857(2) 8_755
O10 B2 1.485(4) .
O10 K1 3.292(2) 8_765
O11 K2 2.856(3) 4_566
O11 K1 2.974(3) 8_765
O11 H11 0.816(12) .
O13 Co1 2.081(2) 4_566
O14 K1 2.604(4) 5_666
O14 H14A 0.818(12) .
O14 H14B 0.8148 .
B2 O6 1.449(4) 8_765
B2 O9 1.489(4) 3_756

loop_
_geom_hbond_atom_site_label_D
_geom_hbond_atom_site_label_H
_geom_hbond_atom_site_label_A
_geom_hbond_distance_DH
_geom_hbond_distance_HA
_geom_hbond_distance_DA
_geom_hbond_angle_DHA
_geom_hbond_site_symmetry_A
O11 H11 O2 0.816(12) 1.95(2) 2.685(3) 150(4) 4_566
O14 H14A O13 0.818(12) 2.15(3) 2.816(4) 139(4) 5_766
O14 H14B O3 0.81 2.31 3.046(4) 150.9 5_766
O14 H14B O10 0.81 2.51 3.135(4) 134.2 5_766

loop_
_geom_torsion_atom_site_label_1
_geom_torsion_atom_site_label_2
_geom_torsion_atom_site_label_3
_geom_torsion_atom_site_label_4
_geom_torsion
_geom_torsion_site_symmetry_1
_geom_torsion_site_symmetry_4
O14 K2 Co1 O12 -169.46(16) . .
O8 K2 Co1 O12 -32.93(11) 5_766 .
O13 K2 Co1 O12 29.74(11) . .
O11 K2 Co1 O12 -150.70(11) 4_466 .
O4 K2 Co1 O12 39.82(12) 5_766 .
O4 K2 Co1 O12 119.61(11) . .
O2 K2 Co1 O12 145.47(13) . .
Co1 K2 Co1 O12 8.38(9) 4_566 .
P1 K2 Co1 O12 118.96(10) . .
P3 K2 Co1 O12 23.62(10) . .
P2 K2 Co1 O12 -50.45(10) 5_766 .
O14 K2 Co1 O13 -63.10(13) . 4_466
O8 K2 Co1 O13 73.43(9) 5_766 4_466
O13 K2 Co1 O13 136.10(5) . 4_466
O11 K2 Co1 O13 -44.34(9) 4_466 4_466
O4 K2 Co1 O13 146.18(11) 5_766 4_466
O4 K2 Co1 O13 -134.03(9) . 4_466
O12 K2 Co1 O13 106.36(12) . 4_466
O2 K2 Co1 O13 -108.18(11) . 4_466
Co1 K2 Co1 O13 114.74(8) 4_566 4_466
P1 K2 Co1 O13 -134.68(7) . 4_466
P3 K2 Co1 O13 129.98(7) . 4_466
P2 K2 Co1 O13 55.91(8) 5_766 4_466
O14 K2 Co1 O4 -127.78(14) . 8_765
O8 K2 Co1 O4 8.75(11) 5_766 8_765
O13 K2 Co1 O4 71.42(10) . 8_765
O11 K2 Co1 O4 -109.02(10) 4_466 8_765
O4 K2 Co1 O4 81.50(13) 5_766 8_765
O4 K2 Co1 O4 161.29(7) . 8_765
O12 K2 Co1 O4 41.68(13) . 8_765
O2 K2 Co1 O4 -172.85(12) . 8_765
Co1 K2 Co1 O4 50.06(9) 4_566 8_765
P1 K2 Co1 O4 160.64(9) . 8_765
P3 K2 Co1 O4 65.30(9) . 8_765
P2 K2 Co1 O4 -8.77(9) 5_766 8_765
O14 K2 Co1 O8 14.02(16) . 8_765
O8 K2 Co1 O8 150.55(11) 5_766 8_765
O13 K2 Co1 O8 -146.78(11) . 8_765
O11 K2 Co1 O8 32.78(12) 4_466 8_765
O4 K2 Co1 O8 -136.70(12) 5_766 8_765
O4 K2 Co1 O8 -56.91(11) . 8_765
O12 K2 Co1 O8 -176.52(14) . 8_765
O2 K2 Co1 O8 -31.05(13) . 8_765
Co1 K2 Co1 O8 -168.14(10) 4_566 8_765
P1 K2 Co1 O8 -57.56(10) . 8_765
P3 K2 Co1 O8 -152.90(10) . 8_765
P2 K2 Co1 O8 133.03(10) 5_766 8_765
O14 K2 Co1 O2 45.07(14) . .
O8 K2 Co1 O2 -178.39(10) 5_766 .
O13 K2 Co1 O2 -115.72(10) . .
O11 K2 Co1 O2 63.84(10) 4_466 .
O4 K2 Co1 O2 -105.64(11) 5_766 .
O4 K2 Co1 O2 -25.85(9) . .
O12 K2 Co1 O2 -145.47(13) . .
Co1 K2 Co1 O2 -137.08(9) 4_566 .
P1 K2 Co1 O2 -26.50(8) . .
P3 K2 Co1 O2 -121.85(8) . .
P2 K2 Co1 O2 164.08(9) 5_766 .
O14 K2 Co1 O6 116.65(13) . 8_765
O8 K2 Co1 O6 -106.81(9) 5_766 8_765
O13 K2 Co1 O6 -44.14(8) . 8_765
O11 K2 Co1 O6 135.42(9) 4_466 8_765
O4 K2 Co1 O6 -34.06(10) 5_766 8_765
O4 K2 Co1 O6 45.73(8) . 8_765
O12 K2 Co1 O6 -73.89(12) . 8_765
O2 K2 Co1 O6 71.58(10) . 8_765
Co1 K2 Co1 O6 -65.50(7) 4_566 8_765
P1 K2 Co1 O6 45.08(7) . 8_765
P3 K2 Co1 O6 -50.27(7) . 8_765
P2 K2 Co1 O6 -124.34(7) 5_766 8_765
O14 K2 Co1 K2 -55.22(11) . 4_466
O8 K2 Co1 K2 81.32(7) 5_766 4_466
O13 K2 Co1 K2 143.98(6) . 4_466
O11 K2 Co1 K2 -36.45(6) 4_466 4_466
O4 K2 Co1 K2 154.07(9) 5_766 4_466
O4 K2 Co1 K2 -126.14(5) . 4_466
O12 K2 Co1 K2 114.24(10) . 4_466
O2 K2 Co1 K2 -100.29(8) . 4_466
Co1 K2 Co1 K2 122.63(4) 4_566 4_466
P1 K2 Co1 K2 -126.79(3) . 4_466
P3 K2 Co1 K2 137.86(4) . 4_466
P2 K2 Co1 K2 63.79(5) 5_766 4_466
O14 K2 P1 O4 42.39(14) . .
O8 K2 P1 O4 -115.55(17) 5_766 .
O13 K2 P1 O4 -101.80(12) . .
O11 K2 P1 O4 110.64(12) 4_466 .
O4 K2 P1 O4 -47.22(15) 5_766 .
O12 K2 P1 O4 -153.36(12) . .
O2 K2 P1 O4 145.56(15) . .
Co1 K2 P1 O4 -88.58(11) 4_566 .
P3 K2 P1 O4 -126.07(11) . .
P2 K2 P1 O4 -94.7(3) 5_766 .
O14 K2 P1 O2 -103.17(13) . .
O8 K2 P1 O2 98.89(17) 5_766 .
O13 K2 P1 O2 112.64(11) . .
O11 K2 P1 O2 -34.92(11) 4_466 .
O4 K2 P1 O2 167.22(12) 5_766 .
O4 K2 P1 O2 -145.56(15) . .
O12 K2 P1 O2 61.08(11) . .
Co1 K2 P1 O2 125.86(11) 4_566 .
P3 K2 P1 O2 88.37(10) . .
P2 K2 P1 O2 119.8(3) 5_766 .
O14 K2 P1 O3 148.27(12) . .
O8 K2 P1 O3 -9.67(16) 5_766 .
O13 K2 P1 O3 4.08(10) . .
O11 K2 P1 O3 -143.48(11) 4_466 .
O4 K2 P1 O3 58.67(11) 5_766 .
O4 K2 P1 O3 105.89(14) . .
O12 K2 P1 O3 -47.48(10) . .
O2 K2 P1 O3 -108.56(14) . .
Co1 K2 P1 O3 17.30(10) 4_566 .
P3 K2 P1 O3 -20.18(9) . .
P2 K2 P1 O3 11.2(3) 5_766 .
O14 K2 P1 O1 -30.6(2) . .
O8 K2 P1 O1 171.4(2) 5_766 .
O13 K2 P1 O1 -174.8(2) . .
O11 K2 P1 O1 37.6(2) 4_466 .
O4 K2 P1 O1 -120.2(2) 5_766 .
O4 K2 P1 O1 -73.0(2) . .
O12 K2 P1 O1 133.6(2) . .
O2 K2 P1 O1 72.6(2) . .
Co1 K2 P1 O1 -161.6(2) 4_566 .
P3 K2 P1 O1 160.9(2) . .
P2 K2 P1 O1 -167.7(3) 5_766 .
O14 K2 P1 K1 -77.51(9) . .
O8 K2 P1 K1 124.55(13) 5_766 .
O13 K2 P1 K1 138.30(6) . .
O11 K2 P1 K1 -9.26(6) 4_466 .
O4 K2 P1 K1 -167.12(6) 5_766 .
O4 K2 P1 K1 -119.90(12) . .
O12 K2 P1 K1 86.74(6) . .
O2 K2 P1 K1 25.66(10) . .
Co1 K2 P1 K1 151.52(3) 4_566 .
P3 K2 P1 K1 114.03(3) . .
P2 K2 P1 K1 145.4(3) 5_766 .
O14 K1 P1 O4 -70.82(18) 5_666 .
O1 K1 P1 O4 84.22(17) . .
O7 K1 P1 O4 73.91(14) 6_557 .
O9 K1 P1 O4 169.35(13) 8_765 .
O8 K1 P1 O4 -142.00(13) 8_765 .
O11 K1 P1 O4 -24.77(13) 8_755 .
O2 K1 P1 O4 -98.32(17) . .
O10 K1 P1 O4 21.23(13) 8_755 .
P2 K1 P1 O4 -165.47(12) 8_765 .
P2 K1 P1 O4 73.89(13) 6_557 .
P3 K1 P1 O4 -2.45(12) 8_755 .
O14 K1 P1 O2 27.50(17) 5_666 .
O1 K1 P1 O2 -177.46(16) . .
O7 K1 P1 O2 172.23(12) 6_557 .
O9 K1 P1 O2 -92.33(12) 8_765 .
O8 K1 P1 O2 -43.68(12) 8_765 .
O11 K1 P1 O2 73.55(12) 8_755 .
O10 K1 P1 O2 119.55(12) 8_755 .
P2 K1 P1 O2 -67.15(11) 8_765 .
P2 K1 P1 O2 172.21(11) 6_557 .
P3 K1 P1 O2 95.87(11) 8_755 .
O14 K1 P1 O3 120.82(17) 5_666 .
O1 K1 P1 O3 -84.14(16) . .
O7 K1 P1 O3 -94.45(13) 6_557 .
O9 K1 P1 O3 0.99(13) 8_765 .
O8 K1 P1 O3 49.64(12) 8_765 .
O11 K1 P1 O3 166.86(12) 8_755 .
O2 K1 P1 O3 93.31(16) . .
O10 K1 P1 O3 -147.13(12) 8_755 .
P2 K1 P1 O3 26.17(12) 8_765 .
P2 K1 P1 O3 -94.48(12) 6_557 .
P3 K1 P1 O3 -170.82(12) 8_755 .
O14 K1 P1 O1 -155.04(18) 5_666 .
O7 K1 P1 O1 -10.31(13) 6_557 .
O9 K1 P1 O1 85.13(13) 8_765 .
O8 K1 P1 O1 133.78(13) 8_765 .
O11 K1 P1 O1 -108.99(13) 8_755 .
O2 K1 P1 O1 177.46(16) . .
O10 K1 P1 O1 -62.99(12) 8_755 .
P2 K1 P1 O1 110.31(12) 8_765 .
P2 K1 P1 O1 -10.34(12) 6_557 .
P3 K1 P1 O1 -86.67(12) 8_755 .
O14 K1 P1 K2 0.35(14) 5_666 .
O1 K1 P1 K2 155.39(12) . .
O7 K1 P1 K2 145.08(6) 6_557 .
O9 K1 P1 K2 -119.48(6) 8_765 .
O8 K1 P1 K2 -70.83(6) 8_765 .
O11 K1 P1 K2 46.40(6) 8_755 .
O2 K1 P1 K2 -27.15(11) . .
O10 K1 P1 K2 92.40(5) 8_755 .
P2 K1 P1 K2 -94.30(4) 8_765 .
P2 K1 P1 K2 145.06(3) 6_557 .
P3 K1 P1 K2 68.72(3) 8_755 .
O14 K2 P3 O12 -156.3(5) . .
O8 K2 P3 O12 100.49(13) 5_766 .
O13 K2 P3 O12 166.03(17) . .
O11 K2 P3 O12 -22.33(13) 4_466 .
O4 K2 P3 O12 163.16(13) 5_766 .
O4 K2 P3 O12 -105.36(12) . .
O2 K2 P3 O12 -56.81(12) . .
Co1 K2 P3 O12 135.01(12) 4_566 .
P1 K2 P3 O12 -84.59(12) . .
P2 K2 P3 O12 99.93(12) 5_766 .
O14 K2 P3 O13 37.7(5) . .
O8 K2 P3 O13 -65.54(13) 5_766 .
O11 K2 P3 O13 171.64(13) 4_466 .
O4 K2 P3 O13 -2.87(12) 5_766 .
O4 K2 P3 O13 88.61(13) . .
O12 K2 P3 O13 -166.03(17) . .
O2 K2 P3 O13 137.16(13) . .
Co1 K2 P3 O13 -31.01(11) 4_566 .
P1 K2 P3 O13 109.38(12) . .
P2 K2 P3 O13 -66.10(12) 5_766 .
O14 K2 P3 O10 -57.1(5) . .
O8 K2 P3 O10 -160.35(12) 5_766 .
O13 K2 P3 O10 -94.81(16) . .
O11 K2 P3 O10 76.83(13) 4_466 .
O4 K2 P3 O10 -97.68(12) 5_766 .
O4 K2 P3 O10 -6.20(12) . .
O12 K2 P3 O10 99.16(16) . .
O2 K2 P3 O10 42.35(12) . .
Co1 K2 P3 O10 -125.82(11) 4_566 .
P1 K2 P3 O10 14.57(11) . .
P2 K2 P3 O10 -160.91(11) 5_766 .
O14 K2 P3 O11 115.6(5) . .
O8 K2 P3 O11 12.34(17) 5_766 .
O13 K2 P3 O11 77.88(19) . .
O11 K2 P3 O11 -110.48(16) 4_466 .
O4 K2 P3 O11 75.02(16) 5_766 .
O4 K2 P3 O11 166.49(16) . .
O12 K2 P3 O11 -88.15(19) . .
O2 K2 P3 O11 -144.95(16) . .
Co1 K2 P3 O11 46.87(16) 4_566 .
P1 K2 P3 O11 -172.73(16) . .
P2 K2 P3 O11 11.78(16) 5_766 .
O14 K2 P3 K2 55.2(5) . 4_566
O8 K2 P3 K2 -48.05(6) 5_766 4_566
O13 K2 P3 K2 17.49(11) . 4_566
O11 K2 P3 K2 -170.88(7) 4_466 4_566
O4 K2 P3 K2 14.62(5) 5_766 4_566
O4 K2 P3 K2 106.09(5) . 4_566
O12 K2 P3 K2 -148.54(12) . 4_566
O2 K2 P3 K2 154.65(6) . 4_566
Co1 K2 P3 K2 -13.53(2) 4_566 4_566
P1 K2 P3 K2 126.87(4) . 4_566
P2 K2 P3 K2 -48.62(4) 5_766 4_566
O14 K2 P3 K1 -140.1(4) . 8_765
O8 K2 P3 K1 116.71(15) 5_766 8_765
O13 K2 P3 K1 -177.7(2) . 8_765
O11 K2 P3 K1 -6.11(17) 4_466 8_765
O4 K2 P3 K1 179.39(14) 5_766 8_765
O4 K2 P3 K1 -89.14(15) . 8_765
O12 K2 P3 K1 16.22(17) . 8_765
O2 K2 P3 K1 -40.58(15) . 8_765
Co1 K2 P3 K1 151.24(15) 4_566 8_765
P1 K2 P3 K1 -68.36(15) . 8_765
P2 K2 P3 K1 116.15(14) 5_766 8_765
O4 P1 O1 B1 31.0(3) . .
O2 P1 O1 B1 156.2(3) . .
O3 P1 O1 B1 -86.1(3) . .
K2 P1 O1 B1 92.7(3) . .
K1 P1 O1 B1 153.9(3) . .
O4 P1 O1 K1 -122.94(13) . .
O2 P1 O1 K1 2.26(15) . .
O3 P1 O1 K1 119.95(12) . .
K2 P1 O1 K1 -61.2(2) . .
O14 K1 O1 B1 -105.2(3) 5_666 .
O7 K1 O1 B1 13.0(2) 6_557 .
O9 K1 O1 B1 106.1(2) 8_765 .
O8 K1 O1 B1 157.0(2) 8_765 .
O11 K1 O1 B1 -89.5(2) 8_755 .
O2 K1 O1 B1 -158.8(2) . .
O10 K1 O1 B1 -47.9(2) 8_755 .
P2 K1 O1 B1 131.6(2) 8_765 .
P1 K1 O1 B1 -157.4(3) . .
P2 K1 O1 B1 11.13(19) 6_557 .
P3 K1 O1 B1 -73.0(2) 8_755 .
O14 K1 O1 P1 52.1(3) 5_666 .
O7 K1 O1 P1 170.38(12) 6_557 .
O9 K1 O1 P1 -96.50(12) 8_765 .
O8 K1 O1 P1 -45.62(12) 8_765 .
O11 K1 O1 P1 67.86(12) 8_755 .
O2 K1 O1 P1 -1.42(9) . .
O10 K1 O1 P1 109.45(12) 8_755 .
P2 K1 O1 P1 -71.00(11) 8_765 .
P2 K1 O1 P1 168.49(13) 6_557 .
P3 K1 O1 P1 84.36(11) 8_755 .
O4 P1 O2 Co1 -128.70(16) . .
O3 P1 O2 Co1 -8.5(2) . .
O1 P1 O2 Co1 108.50(17) . .
K2 P1 O2 Co1 -96.30(17) . .
K1 P1 O2 Co1 110.46(18) . .
O4 P1 O2 K1 120.84(12) . .
O3 P1 O2 K1 -118.95(12) . .
O1 P1 O2 K1 -1.96(13) . .
K2 P1 O2 K1 153.24(10) . .
O4 P1 O2 K2 -32.40(13) . .
O3 P1 O2 K2 87.82(12) . .
O1 P1 O2 K2 -155.20(10) . .
K1 P1 O2 K2 -153.24(10) . .
O12 Co1 O2 P1 68.20(19) . .
O13 Co1 O2 P1 153.99(18) 4_466 .
O4 Co1 O2 P1 -170.5(9) 8_765 .
O8 Co1 O2 P1 -106.60(18) 8_765 .
O6 Co1 O2 P1 -22.92(18) 8_765 .
K2 Co1 O2 P1 -155.24(14) 4_466 .
K2 Co1 O2 P1 93.31(18) . .
O12 Co1 O2 K1 175.34(9) . .
O13 Co1 O2 K1 -98.87(9) 4_466 .
O4 Co1 O2 K1 -63.3(10) 8_765 .
O8 Co1 O2 K1 0.54(9) 8_765 .
O6 Co1 O2 K1 84.22(9) 8_765 .
K2 Co1 O2 K1 -48.10(9) 4_466 .
K2 Co1 O2 K1 -159.55(11) . .
O12 Co1 O2 K2 -25.11(9) . .
O13 Co1 O2 K2 60.67(9) 4_466 .
O4 Co1 O2 K2 96.2(10) 8_765 .
O8 Co1 O2 K2 160.09(8) 8_765 .
O6 Co1 O2 K2 -116.23(8) 8_765 .
K2 Co1 O2 K2 111.44(5) 4_466 .
O14 K1 O2 P1 -160.38(12) 5_666 .
O1 K1 O2 P1 1.40(9) . .
O7 K1 O2 P1 -10.57(16) 6_557 .
O9 K1 O2 P1 90.04(11) 8_765 .
O8 K1 O2 P1 129.48(13) 8_765 .
O11 K1 O2 P1 -99.66(11) 8_755 .
O10 K1 O2 P1 -58.12(11) 8_755 .
P2 K1 O2 P1 110.26(10) 8_765 .
P2 K1 O2 P1 -8.56(12) 6_557 .
P3 K1 O2 P1 -76.17(10) 8_755 .
O14 K1 O2 Co1 69.70(12) 5_666 .
O1 K1 O2 Co1 -128.52(12) . .
O7 K1 O2 Co1 -140.50(9) 6_557 .
O9 K1 O2 Co1 -39.88(9) 8_765 .
O8 K1 O2 Co1 -0.45(7) 8_765 .
O11 K1 O2 Co1 130.41(10) 8_755 .
O10 K1 O2 Co1 171.95(8) 8_755 .
P2 K1 O2 Co1 -19.66(7) 8_765 .
P1 K1 O2 Co1 -129.92(15) . .
P2 K1 O2 Co1 -138.49(7) 6_557 .
P3 K1 O2 Co1 153.90(9) 8_755 .
O14 K1 O2 K2 -60.7(2) 5_666 .
O1 K1 O2 K2 101.1(2) . .
O7 K1 O2 K2 89.1(2) 6_557 .
O9 K1 O2 K2 -170.27(19) 8_765 .
O8 K1 O2 K2 -130.8(2) 8_765 .
O11 K1 O2 K2 0.02(18) 8_755 .
O10 K1 O2 K2 41.56(19) 8_755 .
P2 K1 O2 K2 -150.05(19) 8_765 .
P1 K1 O2 K2 99.7(2) . .
P2 K1 O2 K2 91.13(19) 6_557 .
P3 K1 O2 K2 23.51(18) 8_755 .
O14 K2 O2 P1 84.80(12) . .
O8 K2 O2 P1 -124.52(13) 5_766 .
O13 K2 O2 P1 -65.89(11) . .
O11 K2 O2 P1 136.81(13) 4_466 .
O4 K2 O2 P1 -17.22(16) 5_766 .
O4 K2 O2 P1 18.91(8) . .
O12 K2 O2 P1 -107.73(12) . .
Co1 K2 O2 P1 -69.83(12) 4_566 .
P3 K2 O2 P1 -82.92(9) . .
P2 K2 O2 P1 -161.04(9) 5_766 .
O14 K2 O2 Co1 -148.08(10) . .
O8 K2 O2 Co1 2.60(16) 5_766 .
O13 K2 O2 Co1 61.23(9) . .
O11 K2 O2 Co1 -96.08(10) 4_466 .
O4 K2 O2 Co1 109.90(11) 5_766 .
O4 K2 O2 Co1 146.03(12) . .
O12 K2 O2 Co1 19.39(7) . .
Co1 K2 O2 Co1 57.29(10) 4_566 .
P1 K2 O2 Co1 127.12(14) . .
P3 K2 O2 Co1 44.19(6) . .
P2 K2 O2 Co1 -33.92(18) 5_766 .
O14 K2 O2 K1 -16.4(2) . .
O8 K2 O2 K1 134.31(18) 5_766 .
O13 K2 O2 K1 -167.06(19) . .
O11 K2 O2 K1 35.64(18) 4_466 .
O4 K2 O2 K1 -118.39(18) 5_766 .
O4 K2 O2 K1 -82.3(2) . .
O12 K2 O2 K1 151.1(2) . .
Co1 K2 O2 K1 -171.00(15) 4_566 .
P1 K2 O2 K1 -101.2(2) . .
P3 K2 O2 K1 175.9(2) . .
P2 K2 O2 K1 97.8(2) 5_766 .
O4 P1 O3 B2 151.8(3) . .
O2 P1 O3 B2 27.0(4) . .
O1 P1 O3 B2 -88.6(3) . .
K2 P1 O3 B2 91.9(3) . .
K1 P1 O3 B2 -37.7(4) . .
O2 P1 O4 Co1 -109.49(17) . 8_755
O3 P1 O4 Co1 128.90(16) . 8_755
O1 P1 O4 Co1 10.9(2) . 8_755
K2 P1 O4 Co1 -143.6(2) . 8_755
K1 P1 O4 Co1 -41.1(2) . 8_755
O2 P1 O4 K2 126.95(18) . 5_766
O3 P1 O4 K2 5.3(2) . 5_766
O1 P1 O4 K2 -112.69(18) . 5_766
K2 P1 O4 K2 92.88(17) . 5_766
K1 P1 O4 K2 -164.63(10) . 5_766
O2 P1 O4 K2 34.07(14) . .
O3 P1 O4 K2 -87.54(12) . .
O1 P1 O4 K2 154.43(11) . .
K1 P1 O4 K2 102.49(9) . .
O14 K2 O4 P1 -139.07(13) . .
O8 K2 O4 P1 114.85(16) 5_766 .
O13 K2 O4 P1 75.61(11) . .
O11 K2 O4 P1 -64.85(11) 4_466 .
O4 K2 O4 P1 136.28(14) 5_766 .
O12 K2 O4 P1 25.17(11) . .
O2 K2 O4 P1 -19.21(9) . .
Co1 K2 O4 P1 103.81(10) 4_566 .
P3 K2 O4 P1 50.08(10) . .
P2 K2 O4 P1 160.74(8) 5_766 .
O14 K2 O4 Co1 3.63(14) . 8_755
O8 K2 O4 Co1 -102.44(18) 5_766 8_755
O13 K2 O4 Co1 -141.69(13) . 8_755
O11 K2 O4 Co1 77.85(13) 4_466 8_755
O4 K2 O4 Co1 -81.01(12) 5_766 8_755
O12 K2 O4 Co1 167.87(12) . 8_755
O2 K2 O4 Co1 123.49(15) . 8_755
Co1 K2 O4 Co1 -113.49(11) 4_566 8_755
P1 K2 O4 Co1 142.7(2) . 8_755
P3 K2 O4 Co1 -167.22(12) . 8_755
P2 K2 O4 Co1 -56.6(2) 5_766 8_755
O14 K2 O4 K2 84.64(9) . 5_766
O8 K2 O4 K2 -21.43(17) 5_766 5_766
O13 K2 O4 K2 -60.67(7) . 5_766
O11 K2 O4 K2 158.87(8) 4_466 5_766
O4 K2 O4 K2 0.0 5_766 5_766
O12 K2 O4 K2 -111.12(7) . 5_766
O2 K2 O4 K2 -155.49(10) . 5_766
Co1 K2 O4 K2 -32.48(6) 4_566 5_766
P1 K2 O4 K2 -136.28(14) . 5_766
P3 K2 O4 K2 -86.20(5) . 5_766
P2 K2 O4 K2 24.46(14) 5_766 5_766
O8 P2 O7 B1 33.1(3) . .
O9 P2 O7 B1 -89.3(3) . .
O5 P2 O7 B1 156.5(3) 6_657 .
K1 P2 O7 B1 -32.3(3) 8_755 .
K2 P2 O7 B1 76.4(3) 5_766 .
K1 P2 O7 B1 -177.1(3) 6_657 .
O8 P2 O7 K1 -149.84(12) . 6_657
O9 P2 O7 K1 87.75(14) . 6_657
O5 P2 O7 K1 -26.42(15) 6_657 6_657
K1 P2 O7 K1 144.73(7) 8_755 6_657
K2 P2 O7 K1 -106.58(9) 5_766 6_657
O9 P2 O8 Co1 107.03(17) . 8_755
O5 P2 O8 Co1 -136.09(15) 6_657 8_755
O7 P2 O8 Co1 -14.5(2) . 8_755
K1 P2 O8 Co1 114.84(18) 8_755 8_755
K2 P2 O8 Co1 -111.3(2) 5_766 8_755
K1 P2 O8 Co1 -52.1(3) 6_657 8_755
O9 P2 O8 K2 -141.65(13) . 5_766
O5 P2 O8 K2 -24.77(18) 6_657 5_766
O7 P2 O8 K2 96.80(15) . 5_766
K1 P2 O8 K2 -133.84(15) 8_755 5_766
K1 P2 O8 K2 59.2(2) 6_657 5_766
O9 P2 O8 K1 -7.80(13) . 8_755
O5 P2 O8 K1 109.07(12) 6_657 8_755
O7 P2 O8 K1 -129.36(11) . 8_755
K2 P2 O8 K1 133.84(15) 5_766 8_755
K1 P2 O8 K1 -166.92(10) 6_657 8_755
O8 P2 O9 B2 154.2(2) . 3_746
O5 P2 O9 B2 34.0(3) 6_657 3_746
O7 P2 O9 B2 -81.6(3) . 3_746
K1 P2 O9 B2 146.1(3) 8_755 3_746
K2 P2 O9 B2 118.3(2) 5_766 3_746
K1 P2 O9 B2 -37.6(2) 6_657 3_746
O8 P2 O9 K1 8.10(14) . 8_755
O5 P2 O9 K1 -112.11(11) 6_657 8_755
O7 P2 O9 K1 132.33(11) . 8_755
K2 P2 O9 K1 -27.83(16) 5_766 8_755
K1 P2 O9 K1 176.32(5) 6_657 8_755
O12 P3 O10 B2 31.4(3) . .
O13 P3 O10 B2 -95.2(3) . .
O11 P3 O10 B2 149.2(3) . .
K2 P3 O10 B2 -35.7(3) . .
K2 P3 O10 B2 -166.9(2) 4_566 .
K1 P3 O10 B2 128.4(3) 8_765 .
O12 P3 O10 K1 -97.03(14) . 8_765
O13 P3 O10 K1 136.38(12) . 8_765
O11 P3 O10 K1 20.82(12) . 8_765
K2 P3 O10 K1 -164.08(4) . 8_765
K2 P3 O10 K1 64.72(6) 4_566 8_765
O12 P3 O11 K2 -164.44(12) . 4_566
O13 P3 O11 K2 -40.21(17) . 4_566
O10 P3 O11 K2 76.84(14) . 4_566
K2 P3 O11 K2 -96.82(15) . 4_566
K1 P3 O11 K2 101.49(15) 8_765 4_566
O12 P3 O11 K1 94.07(15) . 8_765
O13 P3 O11 K1 -141.70(13) . 8_765
O10 P3 O11 K1 -24.65(14) . 8_765
K2 P3 O11 K1 161.69(6) . 8_765
K2 P3 O11 K1 -101.49(15) 4_566 8_765
O13 P3 O12 Co1 121.3(2) . .
O10 P3 O12 Co1 -5.0(3) . .
O11 P3 O12 Co1 -116.0(2) . .
K2 P3 O12 Co1 109.1(2) . .
K2 P3 O12 Co1 -141.04(15) 4_566 .
K1 P3 O12 Co1 -66.9(2) 8_765 .
O13 P3 O12 K2 12.11(14) . .
O10 P3 O12 K2 -114.16(12) . .
O11 P3 O12 K2 134.86(12) . .
K2 P3 O12 K2 109.8(2) 4_566 .
K1 P3 O12 K2 -176.06(4) 8_765 .
O13 Co1 O12 P3 -168.3(2) 4_466 .
O4 Co1 O12 P3 104.9(2) 8_765 .
O8 Co1 O12 P3 55.6(9) 8_765 .
O2 Co1 O12 P3 -79.8(2) . .
O6 Co1 O12 P3 8.4(2) 8_765 .
K2 Co1 O12 P3 151.30(16) 4_466 .
K2 Co1 O12 P3 -106.3(2) . .
O13 Co1 O12 K2 -61.95(9) 4_466 .
O4 Co1 O12 K2 -148.72(9) 8_765 .
O8 Co1 O12 K2 161.9(7) 8_765 .
O2 Co1 O12 K2 26.49(9) . .
O6 Co1 O12 K2 114.76(9) 8_765 .
K2 Co1 O12 K2 -102.37(9) 4_466 .
O14 K2 O12 P3 162.4(3) . .
O8 K2 O12 P3 -76.44(12) 5_766 .
O13 K2 O12 P3 -7.70(9) . .
O11 K2 O12 P3 159.78(12) 4_466 .
O4 K2 O12 P3 -18.03(13) 5_766 .
O4 K2 O12 P3 75.10(12) . .
O2 K2 O12 P3 113.12(13) . .
Co1 K2 O12 P3 -37.97(10) 4_566 .
P1 K2 O12 P3 86.47(11) . .
P2 K2 O12 P3 -86.01(11) 5_766 .
O14 K2 O12 Co1 28.5(4) . .
O8 K2 O12 Co1 149.68(10) 5_766 .
O13 K2 O12 Co1 -141.58(13) . .
O11 K2 O12 Co1 25.90(10) 4_466 .
O4 K2 O12 Co1 -151.91(9) 5_766 .
O4 K2 O12 Co1 -58.78(10) . .
O2 K2 O12 Co1 -20.76(8) . .
Co1 K2 O12 Co1 -171.85(9) 4_566 .
P1 K2 O12 Co1 -47.40(7) . .
P3 K2 O12 Co1 -133.88(17) . .
P2 K2 O12 Co1 140.11(8) 5_766 .
O12 P3 O13 Co1 81.7(2) . 4_566
O10 P3 O13 Co1 -151.53(19) . 4_566
O11 P3 O13 Co1 -42.0(3) . 4_566
K2 P3 O13 Co1 94.7(2) . 4_566
K2 P3 O13 Co1 -70.56(19) 4_566 4_566
K1 P3 O13 Co1 -86.1(2) 8_765 4_566
O12 P3 O13 K2 -12.99(16) . .
O10 P3 O13 K2 113.76(12) . .
O11 P3 O13 K2 -136.70(12) . .
K2 P3 O13 K2 -165.27(9) 4_566 .
K1 P3 O13 K2 179.18(7) 8_765 .
O14 K2 O13 P3 -167.60(16) . .
O8 K2 O13 P3 108.31(12) 5_766 .
O11 K2 O13 P3 -11.80(18) 4_466 .
O4 K2 O13 P3 176.72(14) 5_766 .
O4 K2 O13 P3 -90.24(12) . .
O12 K2 O13 P3 7.79(9) . .
O2 K2 O13 P3 -40.51(12) . .
Co1 K2 O13 P3 134.56(15) 4_566 .
P1 K2 O13 P3 -64.79(10) . .
P2 K2 O13 P3 116.27(11) 5_766 .
O14 K2 O13 Co1 57.84(19) . 4_566
O8 K2 O13 Co1 -26.25(7) 5_766 4_566
O11 K2 O13 Co1 -146.36(10) 4_466 4_566
O4 K2 O13 Co1 42.16(7) 5_766 4_566
O4 K2 O13 Co1 135.21(8) . 4_566
O12 K2 O13 Co1 -126.77(11) . 4_566
O2 K2 O13 Co1 -175.07(8) . 4_566
P1 K2 O13 Co1 160.65(7) . 4_566
P3 K2 O13 Co1 -134.56(15) . 4_566
P2 K2 O13 Co1 -18.29(6) 5_766 4_566
O8 K2 O14 K1 -89.97(13) 5_766 5_666
O13 K2 O14 K1 -164.04(11) . 5_666
O11 K2 O14 K1 31.99(11) 4_466 5_666
O4 K2 O14 K1 -150.34(13) 5_766 5_666
O4 K2 O14 K1 117.87(13) . 5_666
O12 K2 O14 K1 29.3(5) . 5_666
O2 K2 O14 K1 73.35(14) . 5_666
Co1 K2 O14 K1 -128.33(10) 4_566 5_666
P1 K2 O14 K1 100.61(12) . 5_666
P3 K2 O14 K1 169.0(3) . 5_666
P2 K2 O14 K1 -85.24(12) 5_766 5_666
B2 O6 B1 O1 -88.9(4) 8_755 .
Co1 O6 B1 O1 54.0(3) 8_755 .
B2 O6 B1 O5 28.5(4) 8_755 .
Co1 O6 B1 O5 171.39(19) 8_755 .
B2 O6 B1 O7 151.2(3) 8_755 .
Co1 O6 B1 O7 -65.9(3) 8_755 .
P1 O1 B1 O6 -70.7(4) . .
K1 O1 B1 O6 80.7(3) . .
P1 O1 B1 O5 166.9(2) . .
K1 O1 B1 O5 -41.7(3) . .
P1 O1 B1 O7 50.9(4) . .
K1 O1 B1 O7 -157.73(17) . .
P2 O5 B1 O6 -16.7(4) 6_557 .
P2 O5 B1 O1 106.7(3) 6_557 .
P2 O5 B1 O7 -139.4(2) 6_557 .
P2 O7 B1 O6 9.5(4) . .
K1 O7 B1 O6 -167.56(18) 6_657 .
P2 O7 B1 O1 -114.5(3) . .
K1 O7 B1 O1 68.4(3) 6_657 .
P2 O7 B1 O5 133.7(2) . .
K1 O7 B1 O5 -43.3(3) 6_657 .
P1 O3 B2 O6 8.8(5) . 8_765
P1 O3 B2 O10 -115.8(3) . .
P1 O3 B2 O9 130.8(3) . 3_756
P3 O10 B2 O6 -67.6(3) . 8_765
K1 O10 B2 O6 53.3(3) 8_765 8_765
P3 O10 B2 O3 58.5(3) . .
K1 O10 B2 O3 179.44(18) 8_765 .
P3 O10 B2 O9 170.38(19) . 3_756
K1 O10 B2 O9 -68.7(3) 8_765 3_756
